data_4308265
loop_
_publ_author_name
'Xin-Yi Wang'
'Rachelle Justice'
'Slavi C. Sevov'

_publ_section_title
;
Hydrogen-Bonded Metal-Complex Sulfonate (MCS) Inclusion Compounds: Effect
of the Guest Molecule on the Host Framework
;
_journal_name_full 'Inorganic Chemistry'
_journal_page_first 4626
_journal_page_last 4631
_journal_paper_doi 10.1021/ic070324p
_journal_volume 46
_journal_year 2007
_chemical_formula_moiety '3(C12 H8 O6 S2), 2(Co H18 N6), 2(C2 H6 O S), 5(O)'
_chemical_formula_sum 'C40 H82 Co2 N12 O25 S8'
_chemical_formula_weight 1505.52
_chemical_name_common CoHA-BPDS-DMSO
_chemical_name_systematic
; 
 ? 
;
_space_group_IT_number 7
_symmetry_cell_setting monoclinic
_symmetry_space_group_name_Hall 'P -2yac'
_symmetry_space_group_name_H-M 'P 1 n 1'
_atom_sites_solution_hydrogens geom
_atom_sites_solution_primary direct
_atom_sites_solution_secondary difmap
_audit_creation_method SHELXL-97
_cell_angle_alpha 90.00
_cell_angle_beta 98.494(2)
_cell_angle_gamma 90.00
_cell_formula_units_Z 2
_cell_length_a 18.4773(6)
_cell_length_b 7.9410(3)
_cell_length_c 22.4534(7)
_cell_measurement_temperature 100(2)
_cell_volume 3258.41(19)
_computing_cell_refinement 'Bruker SMART'
_computing_data_collection 'Bruker SMART'
_computing_data_reduction 'Bruker SHELXTL-V5.1'
_computing_molecular_graphics Diamond
_computing_publication_material 'SHELXL-97 (Sheldrick, 1997)'
_computing_structure_refinement 'SHELXL-97 (Sheldrick, 1997)'
_computing_structure_solution 'SHELXS-97 (Sheldrick, 1990)'
_diffrn_ambient_temperature 100(2)
_diffrn_measured_fraction_theta_full 1.000
_diffrn_measured_fraction_theta_max 1.000
_diffrn_measurement_device_type 'CCD area detector'
_diffrn_measurement_method 'phi and omega scans'
_diffrn_radiation_monochromator graphite
_diffrn_radiation_source 'fine-focus sealed tube'
_diffrn_radiation_type MoK\a
_diffrn_radiation_wavelength 0.71073
_diffrn_reflns_av_R_equivalents 0.0351
_diffrn_reflns_av_sigmaI/netI 0.0233
_diffrn_reflns_limit_h_max 24
_diffrn_reflns_limit_h_min -24
_diffrn_reflns_limit_k_max 10
_diffrn_reflns_limit_k_min -10
_diffrn_reflns_limit_l_max 29
_diffrn_reflns_limit_l_min -29
_diffrn_reflns_number 123015
_diffrn_reflns_theta_full 27.50
_diffrn_reflns_theta_max 27.50
_diffrn_reflns_theta_min 1.33
_exptl_absorpt_coefficient_mu 0.849
_exptl_absorpt_correction_T_max 0.9275
_exptl_absorpt_correction_T_min 0.7728
_exptl_absorpt_correction_type multi-scan
_exptl_absorpt_process_details 'Blessing, R.H. (1995) Acta Cryst. A51, 33-38'
_exptl_crystal_colour orange
_exptl_crystal_density_diffrn 1.534
_exptl_crystal_density_meas ?
_exptl_crystal_density_method .
_exptl_crystal_description block
_exptl_crystal_F_000 1576
_exptl_crystal_size_max 0.32
_exptl_crystal_size_mid 0.25
_exptl_crystal_size_min 0.09
_refine_diff_density_max 1.575
_refine_diff_density_min -0.606
_refine_diff_density_rms 0.175
_refine_ls_abs_structure_details 'Flack H D (1983), Acta Cryst. A39, 876-881'
_refine_ls_abs_structure_Flack 0.957(13)
_refine_ls_extinction_coef 0.0043(3)
_refine_ls_extinction_expression Fc^*^=kFc[1+0.001xFc^2^\l^3^/sin(2\q)]^-1/4^
_refine_ls_extinction_method SHELXL
_refine_ls_goodness_of_fit_ref 1.158
_refine_ls_hydrogen_treatment constr
_refine_ls_matrix_type full
_refine_ls_number_parameters 797
_refine_ls_number_reflns 14572
_refine_ls_number_restraints 2
_refine_ls_restrained_S_all 1.158
_refine_ls_R_factor_all 0.0480
_refine_ls_R_factor_gt 0.0460
_refine_ls_shift/su_max 0.003
_refine_ls_shift/su_mean 0.000
_refine_ls_structure_factor_coef Fsqd
_refine_ls_weighting_details 'calc w=1/[\s^2^(Fo^2^)+(0.0593P)^2^+13.8081P] where P=(Fo^2^+2Fc^2^)/3'
_refine_ls_weighting_scheme calc
_refine_ls_wR_factor_gt 0.1362
_refine_ls_wR_factor_ref 0.1415
_reflns_number_gt 14216
_reflns_number_total 14572
_reflns_threshold_expression >2sigma(I)
_cod_data_source_file ic070324p-file001_1.cif
_cod_data_source_block CoHA-BPDS-DMSO
_cod_database_code 4308265

loop_
_symmetry_equiv_pos_as_xyz
'x, y, z'
'x+1/2, -y, z+1/2'

loop_
_atom_site_label
_atom_site_type_symbol
_atom_site_fract_x
_atom_site_fract_y
_atom_site_fract_z
_atom_site_U_iso_or_equiv
_atom_site_adp_type
_atom_site_occupancy
_atom_site_symmetry_multiplicity
_atom_site_calc_flag
_atom_site_refinement_flags
_atom_site_disorder_assembly
_atom_site_disorder_group
Co1 Co 0.44065(3) -0.01104(7) 0.41659(3) 0.00839(12) Uani 1 1 d . . .
Co2 Co 0.69950(3) 0.37457(7) 0.65530(3) 0.01021(13) Uani 1 1 d . . .
S1 S 0.69506(6) -0.04919(14) 0.50914(5) 0.0113(2) Uani 1 1 d . . .
S2 S 0.96121(6) -0.02877(15) 0.12204(5) 0.0136(2) Uani 1 1 d . . .
S3 S -0.06585(6) 0.07148(15) 0.71615(5) 0.0144(2) Uani 1 1 d . . .
S4 S 0.18749(6) -0.02089(14) 0.32531(5) 0.0115(2) Uani 1 1 d . . .
S5 S 0.55066(6) 0.48014(13) 0.35980(5) 0.0108(2) Uani 1 1 d . . .
S6 S 0.82249(6) 0.48913(14) -0.02434(5) 0.0099(2) Uani 1 1 d . . .
S7 S 0.98963(7) 0.48095(17) 0.31814(6) 0.0218(3) Uani 1 1 d . . .
S8 S 0.42309(8) 0.46582(17) 0.01111(7) 0.0246(3) Uani 1 1 d . . .
N1 N 0.5221(2) 0.0067(5) 0.36982(18) 0.0106(7) Uani 1 1 d . . .
H1A H 0.5555 0.0819 0.3878 0.016 Uiso 1 1 calc R . .
H1B H 0.5048 0.0422 0.3318 0.016 Uiso 1 1 calc R . .
H1C H 0.5437 -0.0959 0.3681 0.016 Uiso 1 1 calc R . .
N2 N 0.4760(2) 0.1876(5) 0.46366(17) 0.0133(8) Uani 1 1 d . . .
H2A H 0.4553 0.1910 0.4980 0.020 Uiso 1 1 calc R . .
H2B H 0.4636 0.2821 0.4416 0.020 Uiso 1 1 calc R . .
H2C H 0.5255 0.1820 0.4733 0.020 Uiso 1 1 calc R . .
N3 N 0.3802(2) 0.1376(5) 0.35923(18) 0.0125(7) Uani 1 1 d . . .
H3A H 0.3480 0.1948 0.3787 0.019 Uiso 1 1 calc R . .
H3B H 0.3551 0.0746 0.3292 0.019 Uiso 1 1 calc R . .
H3C H 0.4095 0.2121 0.3433 0.019 Uiso 1 1 calc R . .
N4 N 0.5010(2) -0.1574(5) 0.47412(17) 0.0133(8) Uani 1 1 d . . .
H4A H 0.5349 -0.0942 0.4978 0.020 Uiso 1 1 calc R . .
H4B H 0.5241 -0.2349 0.4537 0.020 Uiso 1 1 calc R . .
H4C H 0.4721 -0.2111 0.4976 0.020 Uiso 1 1 calc R . .
N5 N 0.4053(2) -0.2119(5) 0.36955(16) 0.0099(7) Uani 1 1 d . . .
H5A H 0.4253 -0.3058 0.3885 0.015 Uiso 1 1 calc R . .
H5B H 0.4186 -0.2051 0.3322 0.015 Uiso 1 1 calc R . .
H5C H 0.3557 -0.2175 0.3663 0.015 Uiso 1 1 calc R . .
N6 N 0.3594(2) -0.0299(5) 0.4639(2) 0.0137(8) Uani 1 1 d . . .
H6A H 0.3776 -0.0527 0.5029 0.021 Uiso 1 1 calc R . .
H6B H 0.3289 -0.1145 0.4487 0.021 Uiso 1 1 calc R . .
H6C H 0.3342 0.0689 0.4618 0.021 Uiso 1 1 calc R . .
N7 N 0.7766(2) 0.3444(5) 0.60532(19) 0.0157(8) Uani 1 1 d . . .
H7A H 0.7912 0.4469 0.5933 0.023 Uiso 1 1 calc R . .
H7B H 0.7592 0.2817 0.5724 0.023 Uiso 1 1 calc R . .
H7C H 0.8154 0.2907 0.6270 0.023 Uiso 1 1 calc R . .
N8 N 0.7745(2) 0.3993(5) 0.72582(19) 0.0162(8) Uani 1 1 d . . .
H8A H 0.7997 0.3010 0.7326 0.024 Uiso 1 1 calc R . .
H8B H 0.7528 0.4249 0.7585 0.024 Uiso 1 1 calc R . .
H8C H 0.8058 0.4834 0.7192 0.024 Uiso 1 1 calc R . .
N9 N 0.7025(3) 0.6171(5) 0.64175(19) 0.0184(9) Uani 1 1 d . . .
H9A H 0.7495 0.6540 0.6500 0.028 Uiso 1 1 calc R . .
H9B H 0.6747 0.6704 0.6663 0.028 Uiso 1 1 calc R . .
H9C H 0.6845 0.6401 0.6026 0.028 Uiso 1 1 calc R . .
N10 N 0.6210(2) 0.3974(5) 0.70476(19) 0.0147(8) Uani 1 1 d . . .
H10A H 0.5853 0.3206 0.6927 0.022 Uiso 1 1 calc R . .
H10B H 0.6019 0.5030 0.7005 0.022 Uiso 1 1 calc R . .
H10C H 0.6395 0.3791 0.7441 0.022 Uiso 1 1 calc R . .
N11 N 0.6236(2) 0.3519(6) 0.58517(19) 0.0195(9) Uani 1 1 d . . .
H11A H 0.6415 0.3875 0.5517 0.029 Uiso 1 1 calc R . .
H11B H 0.5842 0.4156 0.5906 0.029 Uiso 1 1 calc R . .
H11C H 0.6099 0.2420 0.5806 0.029 Uiso 1 1 calc R . .
N12 N 0.6992(2) 0.1291(5) 0.66830(18) 0.0132(8) Uani 1 1 d . . .
H12A H 0.6711 0.0787 0.6366 0.020 Uiso 1 1 calc R . .
H12B H 0.6806 0.1062 0.7027 0.020 Uiso 1 1 calc R . .
H12C H 0.7458 0.0892 0.6716 0.020 Uiso 1 1 calc R . .
O1 O 0.7518(2) 0.0042(5) 0.55731(16) 0.0208(8) Uani 1 1 d . . .
O2 O 0.6709(2) -0.2216(4) 0.51715(16) 0.0175(7) Uani 1 1 d . . .
O3 O 0.63313(19) 0.0680(4) 0.49860(16) 0.0168(7) Uani 1 1 d . . .
O4 O 0.9336(2) -0.1707(6) 0.08375(19) 0.0330(10) Uani 1 1 d . . .
O5 O 1.0383(2) -0.0512(6) 0.14485(18) 0.0308(10) Uani 1 1 d . . .
O6 O 0.9431(3) 0.1306(5) 0.0928(2) 0.0333(10) Uani 1 1 d . . .
O7 O -0.1420(2) 0.1083(5) 0.69373(17) 0.0245(8) Uani 1 1 d . . .
O8 O -0.0589(2) -0.0917(5) 0.74527(16) 0.0180(7) Uani 1 1 d . . .
O9 O -0.0283(2) 0.2023(5) 0.75379(16) 0.0254(9) Uani 1 1 d . . .
O10 O 0.1311(2) -0.0924(5) 0.28013(15) 0.0225(8) Uani 1 1 d . . .
O11 O 0.2008(2) 0.1560(4) 0.31404(16) 0.0223(8) Uani 1 1 d . . .
O12 O 0.2544(2) -0.1185(5) 0.33227(17) 0.0228(8) Uani 1 1 d . . .
O13 O 0.47424(18) 0.4412(4) 0.34162(16) 0.0165(7) Uani 1 1 d . . .
O14 O 0.58793(19) 0.3476(4) 0.39803(14) 0.0134(6) Uani 1 1 d . . .
O15 O 0.5644(2) 0.6459(4) 0.38688(15) 0.0159(7) Uani 1 1 d . . .
O16 O 0.78428(18) 0.3673(4) -0.06689(15) 0.0147(7) Uani 1 1 d . . .
O17 O 0.89790(19) 0.4420(5) -0.00476(17) 0.0177(7) Uani 1 1 d . . .
O18 O 0.81592(19) 0.6621(4) -0.04696(15) 0.0147(6) Uani 1 1 d . . .
O19 O 0.4022(4) 0.4608(8) 0.0727(3) 0.0633(19) Uani 1 1 d . . .
O20 O 0.9580(2) 0.5525(5) 0.36994(19) 0.0308(9) Uani 1 1 d . . .
C1 C 0.7349(3) -0.0481(6) 0.4422(2) 0.0117(8) Uani 1 1 d . . .
C2 C 0.7870(3) -0.1715(6) 0.4350(2) 0.0155(9) Uani 1 1 d . . .
H2 H 0.7992 -0.2555 0.4649 0.019 Uiso 1 1 calc R . .
C3 C 0.7176(3) 0.0736(6) 0.3990(2) 0.0168(9) Uani 1 1 d . . .
H3 H 0.6827 0.1579 0.4044 0.020 Uiso 1 1 calc R . .
C4 C 0.8206(3) -0.1701(6) 0.3837(2) 0.0165(9) Uani 1 1 d . . .
H4 H 0.8562 -0.2534 0.3788 0.020 Uiso 1 1 calc R . .
C5 C 0.7510(3) 0.0742(6) 0.3475(2) 0.0152(9) Uani 1 1 d . . .
H5 H 0.7384 0.1584 0.3177 0.018 Uiso 1 1 calc R . .
C6 C 0.8031(3) -0.0482(6) 0.3392(2) 0.0141(9) Uani 1 1 d . . .
C7 C 0.8403(3) -0.0447(6) 0.2861(2) 0.0154(9) Uani 1 1 d . . .
C8 C 0.9124(3) -0.0986(6) 0.2899(2) 0.0171(9) Uani 1 1 d . . .
H8 H 0.9367 -0.1396 0.3273 0.021 Uiso 1 1 calc R . .
C9 C 0.8065(3) 0.0145(6) 0.2299(2) 0.0178(10) Uani 1 1 d . . .
H9 H 0.7572 0.0520 0.2259 0.021 Uiso 1 1 calc R . .
C10 C 0.9501(3) -0.0944(7) 0.2407(2) 0.0176(10) Uani 1 1 d . . .
H10 H 0.9995 -0.1312 0.2447 0.021 Uiso 1 1 calc R . .
C11 C 0.8427(3) 0.0201(7) 0.1804(2) 0.0149(9) Uani 1 1 d . . .
H11 H 0.8185 0.0618 0.1430 0.018 Uiso 1 1 calc R . .
C12 C 0.9145(3) -0.0354(6) 0.1855(2) 0.0125(9) Uani 1 1 d . . .
C13 C -0.0213(3) 0.0499(6) 0.6521(2) 0.0137(9) Uani 1 1 d . . .
C14 C 0.0521(3) 0.0905(6) 0.6565(2) 0.0167(9) Uani 1 1 d . . .
H14 H 0.0780 0.1339 0.6930 0.020 Uiso 1 1 calc R . .
C15 C -0.0601(3) -0.0114(6) 0.5991(2) 0.0156(9) Uani 1 1 d . . .
H15 H -0.1107 -0.0370 0.5965 0.019 Uiso 1 1 calc R . .
C16 C 0.0875(3) 0.0669(6) 0.6065(2) 0.0152(9) Uani 1 1 d . . .
H16 H 0.1379 0.0941 0.6092 0.018 Uiso 1 1 calc R . .
C17 C -0.0239(3) -0.0348(6) 0.5499(2) 0.0162(9) Uani 1 1 d . . .
H17 H -0.0501 -0.0783 0.5136 0.019 Uiso 1 1 calc R . .
C18 C 0.0502(3) 0.0038(6) 0.5524(2) 0.0147(9) Uani 1 1 d . . .
C19 C 0.0877(3) -0.0121(6) 0.4984(2) 0.0152(9) Uani 1 1 d . . .
C20 C 0.0662(3) -0.1325(6) 0.4547(2) 0.0159(9) Uani 1 1 d . . .
H20 H 0.0291 -0.2107 0.4608 0.019 Uiso 1 1 calc R . .
C21 C 0.1422(3) 0.1015(6) 0.4894(2) 0.0144(9) Uani 1 1 d . . .
H21 H 0.1579 0.1836 0.5194 0.017 Uiso 1 1 calc R . .
C22 C 0.0974(3) -0.1418(6) 0.4025(2) 0.0158(9) Uani 1 1 d . . .
H22 H 0.0825 -0.2255 0.3730 0.019 Uiso 1 1 calc R . .
C23 C 0.1742(2) 0.0962(6) 0.4370(2) 0.0137(9) Uani 1 1 d . . .
H23 H 0.2112 0.1746 0.4308 0.016 Uiso 1 1 calc R . .
C24 C 0.1514(3) -0.0246(6) 0.3944(2) 0.0145(9) Uani 1 1 d . . .
C25 C 0.5940(3) 0.4820(6) 0.2945(2) 0.0128(9) Uani 1 1 d . . .
C26 C 0.5604(3) 0.4126(8) 0.2420(2) 0.0236(11) Uani 1 1 d . . .
H26 H 0.5124 0.3676 0.2395 0.028 Uiso 1 1 calc R . .
C27 C 0.6626(3) 0.5507(8) 0.2981(2) 0.0235(11) Uani 1 1 d . . .
H27 H 0.6852 0.6001 0.3348 0.028 Uiso 1 1 calc R . .
C28 C 0.5970(3) 0.4084(8) 0.1921(2) 0.0250(12) Uani 1 1 d . . .
H28 H 0.5738 0.3583 0.1559 0.030 Uiso 1 1 calc R . .
C29 C 0.6989(3) 0.5484(8) 0.2488(2) 0.0227(11) Uani 1 1 d . . .
H29 H 0.7464 0.5965 0.2517 0.027 Uiso 1 1 calc R . .
C30 C 0.6668(3) 0.4757(6) 0.1942(2) 0.0166(10) Uani 1 1 d . . .
C31 C 0.7054(3) 0.4776(6) 0.1411(2) 0.0155(9) Uani 1 1 d . . .
C32 C 0.6937(3) 0.3497(7) 0.0979(2) 0.0208(10) Uani 1 1 d . . .
H32 H 0.6619 0.2589 0.1034 0.025 Uiso 1 1 calc R . .
C33 C 0.7527(3) 0.6060(6) 0.1321(2) 0.0173(10) Uani 1 1 d . . .
H33 H 0.7607 0.6946 0.1607 0.021 Uiso 1 1 calc R . .
C34 C 0.7285(3) 0.3544(6) 0.0468(2) 0.0169(9) Uani 1 1 d . . .
H34 H 0.7191 0.2687 0.0171 0.020 Uiso 1 1 calc R . .
C35 C 0.7889(3) 0.6095(6) 0.0823(2) 0.0155(9) Uani 1 1 d . . .
H35 H 0.8221 0.6981 0.0775 0.019 Uiso 1 1 calc R . .
C36 C 0.7763(3) 0.4828(6) 0.0393(2) 0.0107(8) Uani 1 1 d . . .
C37 C 1.0202(4) 0.2759(9) 0.3411(3) 0.0414(17) Uani 1 1 d . . .
H37A H 1.0622 0.2845 0.3733 0.062 Uiso 1 1 calc R . .
H37B H 1.0349 0.2155 0.3068 0.062 Uiso 1 1 calc R . .
H37C H 0.9805 0.2145 0.3560 0.062 Uiso 1 1 calc R . .
C38 C 0.9153(4) 0.4186(10) 0.2623(3) 0.0429(17) Uani 1 1 d . . .
H38A H 0.8907 0.5189 0.2437 0.064 Uiso 1 1 calc R . .
H38B H 0.8804 0.3514 0.2812 0.064 Uiso 1 1 calc R . .
H38C H 0.9341 0.3511 0.2314 0.064 Uiso 1 1 calc R . .
C39 C 0.5139(4) 0.5493(9) 0.0212(3) 0.0370(15) Uani 1 1 d . . .
H39A H 0.5480 0.4656 0.0415 0.055 Uiso 1 1 calc R . .
H39B H 0.5158 0.6516 0.0458 0.055 Uiso 1 1 calc R . .
H39C H 0.5278 0.5764 -0.0182 0.055 Uiso 1 1 calc R . .
C40 C 0.3767(3) 0.6418(8) -0.0260(3) 0.0297(12) Uani 1 1 d . . .
H40A H 0.3242 0.6175 -0.0347 0.045 Uiso 1 1 calc R . .
H40B H 0.3957 0.6636 -0.0637 0.045 Uiso 1 1 calc R . .
H40C H 0.3846 0.7411 0.0001 0.045 Uiso 1 1 calc R . .
O1W O 0.6970(2) 0.4967(5) 0.82860(17) 0.0234(8) Uani 1 1 d . . .
O2W O 0.7009(2) 0.4602(5) 0.48351(18) 0.0223(8) Uani 1 1 d . . .
O3W O 0.0957(2) 0.2378(5) 0.20987(17) 0.0235(8) Uani 1 1 d . . .
O4W O 0.3611(2) 0.3388(5) 0.17562(18) 0.0274(9) Uani 1 1 d . . .
O5W O 0.4926(2) 0.5264(6) 0.6157(2) 0.0383(11) Uani 1 1 d . . .

loop_
_atom_site_aniso_label
_atom_site_aniso_U_11
_atom_site_aniso_U_22
_atom_site_aniso_U_33
_atom_site_aniso_U_23
_atom_site_aniso_U_13
_atom_site_aniso_U_12
Co1 0.0090(3) 0.0090(3) 0.0079(2) -0.0007(2) 0.00346(19) -0.0005(2)
Co2 0.0127(3) 0.0100(3) 0.0082(3) 0.0001(2) 0.0025(2) -0.0002(2)
S1 0.0112(5) 0.0138(5) 0.0095(5) -0.0013(4) 0.0040(4) -0.0001(4)
S2 0.0131(5) 0.0181(5) 0.0104(5) -0.0015(4) 0.0045(4) -0.0028(4)
S3 0.0155(5) 0.0161(5) 0.0127(5) 0.0005(4) 0.0061(4) 0.0026(4)
S4 0.0105(5) 0.0100(5) 0.0138(5) -0.0011(4) 0.0014(4) 0.0005(4)
S5 0.0127(5) 0.0097(5) 0.0115(5) 0.0001(4) 0.0064(4) 0.0011(4)
S6 0.0106(5) 0.0106(5) 0.0093(5) 0.0011(4) 0.0040(4) 0.0011(4)
S7 0.0204(6) 0.0233(6) 0.0222(6) -0.0006(5) 0.0050(5) -0.0013(5)
S8 0.0235(6) 0.0183(6) 0.0345(7) 0.0001(5) 0.0120(6) 0.0003(5)
N1 0.0121(18) 0.0107(17) 0.0090(17) 0.0007(14) 0.0014(15) 0.0006(14)
N2 0.0152(18) 0.0163(19) 0.0090(17) 0.0009(14) 0.0037(15) -0.0024(15)
N3 0.0095(17) 0.0122(18) 0.0155(18) 0.0002(15) 0.0010(14) 0.0021(14)
N4 0.0168(19) 0.0155(19) 0.0077(17) 0.0021(14) 0.0025(15) 0.0031(15)
N5 0.0096(17) 0.0121(17) 0.0086(17) -0.0026(13) 0.0035(13) -0.0013(13)
N6 0.0104(18) 0.0125(18) 0.019(2) 0.0014(15) 0.0044(16) 0.0002(14)
N7 0.018(2) 0.0131(18) 0.018(2) 0.0024(16) 0.0093(16) -0.0008(15)
N8 0.0161(19) 0.0146(19) 0.0176(19) -0.0017(16) 0.0017(16) -0.0021(15)
N9 0.024(2) 0.0132(19) 0.018(2) 0.0001(15) 0.0010(18) -0.0022(16)
N10 0.018(2) 0.0112(18) 0.0165(19) 0.0011(15) 0.0066(16) 0.0013(15)
N11 0.019(2) 0.021(2) 0.017(2) 0.0003(17) -0.0019(17) 0.0001(17)
N12 0.0150(18) 0.0111(17) 0.0144(18) 0.0053(15) 0.0053(16) 0.0023(15)
O1 0.0135(17) 0.036(2) 0.0123(16) -0.0094(15) -0.0006(13) -0.0060(15)
O2 0.0213(17) 0.0151(16) 0.0179(16) 0.0042(13) 0.0093(14) 0.0018(13)
O3 0.0194(17) 0.0123(15) 0.0205(17) -0.0004(13) 0.0095(14) 0.0044(13)
O4 0.029(2) 0.048(3) 0.023(2) -0.0131(19) 0.0088(17) -0.022(2)
O5 0.0161(19) 0.056(3) 0.0199(19) 0.0033(19) 0.0011(15) 0.0050(18)
O6 0.049(3) 0.027(2) 0.030(2) 0.0078(18) 0.023(2) 0.009(2)
O7 0.0169(18) 0.036(2) 0.0210(18) 0.0037(16) 0.0057(15) 0.0122(16)
O8 0.0252(19) 0.0186(17) 0.0118(16) -0.0005(13) 0.0080(14) -0.0007(14)
O9 0.035(2) 0.027(2) 0.0165(18) -0.0060(15) 0.0107(16) -0.0071(17)
O10 0.0178(17) 0.040(2) 0.0094(15) -0.0083(15) 0.0012(13) -0.0095(16)
O11 0.042(2) 0.0118(16) 0.0156(17) -0.0009(13) 0.0119(16) -0.0007(15)
O12 0.0167(17) 0.028(2) 0.0265(19) 0.0037(15) 0.0121(15) 0.0057(15)
O13 0.0132(16) 0.0185(17) 0.0192(17) 0.0000(14) 0.0072(13) -0.0009(13)
O14 0.0184(16) 0.0108(15) 0.0116(15) 0.0046(12) 0.0047(13) 0.0048(12)
O15 0.0218(17) 0.0108(15) 0.0161(16) 0.0013(13) 0.0067(14) 0.0011(13)
O16 0.0170(16) 0.0129(16) 0.0140(15) -0.0026(12) 0.0012(13) 0.0009(13)
O17 0.0100(15) 0.0226(18) 0.0211(17) 0.0014(14) 0.0046(13) 0.0033(13)
O18 0.0186(17) 0.0118(15) 0.0144(15) 0.0033(12) 0.0051(13) 0.0022(13)
O19 0.077(4) 0.076(4) 0.048(3) 0.035(3) 0.042(3) 0.045(3)
O20 0.039(2) 0.026(2) 0.028(2) -0.0029(17) 0.0076(19) 0.0097(18)
C1 0.014(2) 0.010(2) 0.011(2) -0.0010(16) 0.0021(17) -0.0004(17)
C2 0.018(2) 0.015(2) 0.016(2) 0.0037(17) 0.0093(18) 0.0055(18)
C3 0.014(2) 0.018(2) 0.020(2) -0.0001(19) 0.0058(19) 0.0035(18)
C4 0.020(2) 0.014(2) 0.018(2) 0.0056(17) 0.0085(19) 0.0079(18)
C5 0.015(2) 0.017(2) 0.014(2) 0.0020(17) 0.0034(18) 0.0020(18)
C6 0.012(2) 0.016(2) 0.015(2) -0.0011(18) 0.0052(17) -0.0024(17)
C7 0.018(2) 0.014(2) 0.016(2) 0.0008(17) 0.0067(19) -0.0004(18)
C8 0.016(2) 0.019(2) 0.017(2) 0.0026(18) 0.0048(19) 0.0037(18)
C9 0.013(2) 0.022(2) 0.019(2) -0.0020(19) 0.0051(19) 0.0028(18)
C10 0.009(2) 0.024(3) 0.021(2) 0.005(2) 0.0085(18) 0.0047(18)
C11 0.010(2) 0.028(3) 0.0070(19) -0.0018(17) 0.0017(16) -0.0005(18)
C12 0.013(2) 0.015(2) 0.010(2) 0.0001(16) 0.0059(17) -0.0017(17)
C13 0.018(2) 0.016(2) 0.008(2) 0.0030(16) 0.0058(17) 0.0038(18)
C14 0.018(2) 0.019(2) 0.013(2) -0.0008(18) 0.0026(18) 0.0003(19)
C15 0.013(2) 0.021(2) 0.013(2) 0.0016(18) 0.0029(18) -0.0009(18)
C16 0.009(2) 0.019(2) 0.017(2) 0.0000(18) 0.0011(17) -0.0002(17)
C17 0.018(2) 0.015(2) 0.016(2) 0.0001(17) 0.0011(18) 0.0010(18)
C18 0.016(2) 0.015(2) 0.013(2) 0.0009(17) 0.0049(18) 0.0023(17)
C19 0.014(2) 0.018(2) 0.014(2) 0.0019(17) 0.0057(18) 0.0014(17)
C20 0.012(2) 0.014(2) 0.022(2) -0.0007(18) 0.0048(18) -0.0054(17)
C21 0.017(2) 0.017(2) 0.009(2) -0.0040(17) 0.0020(17) 0.0002(18)
C22 0.015(2) 0.013(2) 0.019(2) -0.0043(17) 0.0022(18) -0.0018(17)
C23 0.010(2) 0.017(2) 0.014(2) -0.0015(17) 0.0019(16) -0.0026(17)
C24 0.013(2) 0.019(2) 0.012(2) -0.0001(17) 0.0055(17) 0.0046(18)
C25 0.015(2) 0.016(2) 0.009(2) -0.0011(16) 0.0055(17) 0.0023(17)
C26 0.019(2) 0.038(3) 0.016(2) -0.009(2) 0.008(2) -0.014(2)
C27 0.023(3) 0.038(3) 0.010(2) -0.010(2) 0.002(2) -0.010(2)
C28 0.026(3) 0.036(3) 0.014(2) -0.007(2) 0.007(2) -0.018(2)
C29 0.012(2) 0.037(3) 0.019(2) -0.010(2) 0.002(2) -0.014(2)
C30 0.022(3) 0.017(2) 0.013(2) -0.0019(17) 0.0095(19) -0.0022(19)
C31 0.015(2) 0.017(2) 0.014(2) -0.0041(17) 0.0016(18) -0.0003(18)
C32 0.024(3) 0.021(2) 0.019(2) -0.008(2) 0.009(2) -0.009(2)
C33 0.017(2) 0.018(2) 0.017(2) -0.0043(18) 0.0045(19) -0.0031(18)
C34 0.020(2) 0.016(2) 0.016(2) -0.0062(18) 0.0062(19) -0.0054(18)
C35 0.015(2) 0.016(2) 0.016(2) -0.0073(18) 0.0050(18) -0.0085(17)
C36 0.011(2) 0.013(2) 0.0074(19) -0.0005(16) 0.0017(16) 0.0034(16)
C37 0.058(4) 0.034(3) 0.032(3) -0.003(3) 0.005(3) 0.029(3)
C38 0.036(4) 0.045(4) 0.043(4) -0.009(3) -0.010(3) -0.008(3)
C39 0.030(3) 0.033(3) 0.045(4) -0.008(3) -0.002(3) -0.004(3)
C40 0.025(3) 0.040(3) 0.025(3) 0.004(2) 0.007(2) 0.001(2)
O1W 0.036(2) 0.0175(18) 0.0147(17) 0.0001(14) -0.0014(16) -0.0003(16)
O2W 0.0227(19) 0.0201(18) 0.0229(18) 0.0002(15) -0.0003(15) 0.0001(15)
O3W 0.029(2) 0.0178(18) 0.0221(18) 0.0081(15) -0.0032(15) -0.0036(15)
O4W 0.027(2) 0.030(2) 0.025(2) 0.0035(16) 0.0051(16) 0.0165(17)
O5W 0.025(2) 0.049(3) 0.038(2) -0.018(2) -0.0052(19) 0.014(2)

loop_
_atom_type_symbol
_atom_type_description
_atom_type_scat_dispersion_real
_atom_type_scat_dispersion_imag
_atom_type_scat_source
C C 0.0033 0.0016 'International Tables Vol C Tables 4.2.6.8 and 6.1.1.4'
H H 0.0000 0.0000 'International Tables Vol C Tables 4.2.6.8 and 6.1.1.4'
N N 0.0061 0.0033 'International Tables Vol C Tables 4.2.6.8 and 6.1.1.4'
O O 0.0106 0.0060 'International Tables Vol C Tables 4.2.6.8 and 6.1.1.4'
S S 0.1246 0.1234 'International Tables Vol C Tables 4.2.6.8 and 6.1.1.4'
Co Co 0.3494 0.9721 'International Tables Vol C Tables 4.2.6.8 and 6.1.1.4'

loop_
_geom_angle_atom_site_label_1
_geom_angle_atom_site_label_2
_geom_angle_atom_site_label_3
_geom_angle
_geom_angle_site_symmetry_1
_geom_angle_site_symmetry_3
_geom_angle_publ_flag
N2 Co1 N4 90.57(17) . . ?
N2 Co1 N1 90.58(16) . . ?
N4 Co1 N1 89.33(16) . . ?
N2 Co1 N6 89.45(17) . . ?
N4 Co1 N6 90.28(17) . . ?
N1 Co1 N6 179.6(2) . . ?
N2 Co1 N3 88.97(17) . . ?
N4 Co1 N3 179.53(19) . . ?
N1 Co1 N3 90.74(16) . . ?
N6 Co1 N3 89.66(17) . . ?
N2 Co1 N5 179.7(2) . . ?
N4 Co1 N5 89.12(17) . . ?
N1 Co1 N5 89.48(16) . . ?
N6 Co1 N5 90.50(16) . . ?
N3 Co1 N5 91.34(16) . . ?
N9 Co2 N8 89.68(18) . . ?
N9 Co2 N7 89.52(18) . . ?
N8 Co2 N7 89.30(18) . . ?
N9 Co2 N11 89.92(19) . . ?
N8 Co2 N11 179.2(2) . . ?
N7 Co2 N11 91.33(18) . . ?
N9 Co2 N10 92.13(18) . . ?
N8 Co2 N10 91.53(18) . . ?
N7 Co2 N10 178.15(18) . . ?
N11 Co2 N10 87.85(18) . . ?
N9 Co2 N12 178.42(19) . . ?
N8 Co2 N12 89.79(18) . . ?
N7 Co2 N12 88.98(17) . . ?
N11 Co2 N12 90.62(19) . . ?
N10 Co2 N12 89.37(17) . . ?
O1 S1 O2 112.5(2) . . ?
O1 S1 O3 113.2(2) . . ?
O2 S1 O3 111.7(2) . . ?
O1 S1 C1 106.6(2) . . ?
O2 S1 C1 106.4(2) . . ?
O3 S1 C1 105.8(2) . . ?
O6 S2 O5 114.7(3) . . ?
O6 S2 O4 111.8(3) . . ?
O5 S2 O4 110.6(3) . . ?
O6 S2 C12 106.6(2) . . ?
O5 S2 C12 106.3(2) . . ?
O4 S2 C12 106.3(2) . . ?
O8 S3 O9 112.0(2) . . ?
O8 S3 O7 110.7(2) . . ?
O9 S3 O7 114.5(2) . . ?
O8 S3 C13 105.0(2) . . ?
O9 S3 C13 107.6(2) . . ?
O7 S3 C13 106.3(2) . . ?
O12 S4 O11 111.9(2) . . ?
O12 S4 O10 112.2(2) . . ?
O11 S4 O10 112.1(2) . . ?
O12 S4 C24 108.7(2) . . ?
O11 S4 C24 105.2(2) . . ?
O10 S4 C24 106.2(2) . . ?
O13 S5 O15 114.5(2) . . ?
O13 S5 O14 111.5(2) . . ?
O15 S5 O14 111.5(2) . . ?
O13 S5 C25 108.1(2) . . ?
O15 S5 C25 105.4(2) . . ?
O14 S5 C25 105.1(2) . . ?
O17 S6 O18 112.0(2) . . ?
O17 S6 O16 112.2(2) . . ?
O18 S6 O16 112.7(2) . . ?
O17 S6 C36 107.7(2) . . ?
O18 S6 C36 106.4(2) . . ?
O16 S6 C36 105.3(2) . . ?
O20 S7 C37 105.5(3) . . ?
O20 S7 C38 107.7(3) . . ?
C37 S7 C38 97.4(4) . . ?
O19 S8 C40 106.4(3) . . ?
O19 S8 C39 105.0(4) . . ?
C40 S8 C39 98.4(3) . . ?
C3 C1 C2 120.2(4) . . ?
C3 C1 S1 121.4(4) . . ?
C2 C1 S1 118.4(3) . . ?
C4 C2 C1 119.4(4) . . ?
C1 C3 C5 120.4(4) . . ?
C2 C4 C6 121.0(4) . . ?
C3 C5 C6 120.5(4) . . ?
C4 C6 C5 118.6(4) . . ?
C4 C6 C7 120.6(4) . . ?
C5 C6 C7 120.7(4) . . ?
C8 C7 C9 117.0(4) . . ?
C8 C7 C6 120.4(4) . . ?
C9 C7 C6 122.5(5) . . ?
C7 C8 C10 122.2(5) . . ?
C11 C9 C7 122.1(5) . . ?
C8 C10 C12 119.2(4) . . ?
C9 C11 C12 119.5(4) . . ?
C11 C12 C10 120.1(4) . . ?
C11 C12 S2 119.8(4) . . ?
C10 C12 S2 120.2(4) . . ?
C14 C13 C15 121.5(4) . . ?
C14 C13 S3 119.2(4) . . ?
C15 C13 S3 119.2(4) . . ?
C13 C14 C16 118.9(4) . . ?
C13 C15 C17 118.8(5) . . ?
C14 C16 C18 121.3(4) . . ?
C15 C17 C18 121.7(5) . . ?
C17 C18 C16 117.9(4) . . ?
C17 C18 C19 121.4(5) . . ?
C16 C18 C19 120.7(4) . . ?
C20 C19 C21 118.9(4) . . ?
C20 C19 C18 121.1(4) . . ?
C21 C19 C18 119.8(4) . . ?
C22 C20 C19 121.8(4) . . ?
C19 C21 C23 120.6(4) . . ?
C20 C22 C24 118.0(4) . . ?
C24 C23 C21 118.9(4) . . ?
C23 C24 C22 121.7(4) . . ?
C23 C24 S4 118.6(4) . . ?
C22 C24 S4 119.5(4) . . ?
C26 C25 C27 120.6(4) . . ?
C26 C25 S5 120.6(4) . . ?
C27 C25 S5 118.8(4) . . ?
C25 C26 C28 119.5(5) . . ?
C25 C27 C29 120.2(5) . . ?
C30 C28 C26 121.5(5) . . ?
C27 C29 C30 120.9(5) . . ?
C28 C30 C29 117.3(4) . . ?
C28 C30 C31 122.2(4) . . ?
C29 C30 C31 120.5(4) . . ?
C33 C31 C32 118.1(4) . . ?
C33 C31 C30 121.3(4) . . ?
C32 C31 C30 120.6(4) . . ?
C34 C32 C31 120.6(5) . . ?
C31 C33 C35 121.8(4) . . ?
C36 C34 C32 120.1(4) . . ?
C33 C35 C36 119.7(4) . . ?
C34 C36 C35 119.7(4) . . ?
C34 C36 S6 121.0(3) . . ?
C35 C36 S6 119.3(4) . . ?

loop_
_geom_bond_atom_site_label_1
_geom_bond_atom_site_label_2
_geom_bond_distance
_geom_bond_site_symmetry_2
_geom_bond_publ_flag
Co1 N2 1.956(4) . ?
Co1 N4 1.959(4) . ?
Co1 N1 1.963(4) . ?
Co1 N6 1.968(4) . ?
Co1 N3 1.969(4) . ?
Co1 N5 1.970(4) . ?
Co2 N9 1.952(4) . ?
Co2 N8 1.954(4) . ?
Co2 N7 1.955(4) . ?
Co2 N11 1.956(4) . ?
Co2 N10 1.960(4) . ?
Co2 N12 1.971(4) . ?
S1 O1 1.454(4) . ?
S1 O2 1.460(4) . ?
S1 O3 1.467(4) . ?
S1 C1 1.768(5) . ?
S2 O6 1.442(4) . ?
S2 O5 1.452(4) . ?
S2 O4 1.463(4) . ?
S2 C12 1.773(4) . ?
S3 O8 1.449(4) . ?
S3 O9 1.450(4) . ?
S3 O7 1.452(4) . ?
S3 C13 1.768(5) . ?
S4 O12 1.448(4) . ?
S4 O11 1.455(4) . ?
S4 O10 1.458(4) . ?
S4 C24 1.778(5) . ?
S5 O13 1.444(4) . ?
S5 O15 1.456(4) . ?
S5 O14 1.464(3) . ?
S5 C25 1.770(5) . ?
S6 O17 1.447(4) . ?
S6 O18 1.463(3) . ?
S6 O16 1.465(3) . ?
S6 C36 1.770(5) . ?
S7 O20 1.489(4) . ?
S7 C37 1.775(6) . ?
S7 C38 1.787(7) . ?
S8 O19 1.491(5) . ?
S8 C40 1.781(6) . ?
S8 C39 1.788(7) . ?
C1 C3 1.374(7) . ?
C1 C2 1.399(6) . ?
C2 C4 1.388(6) . ?
C3 C5 1.389(7) . ?
C4 C6 1.394(7) . ?
C5 C6 1.399(7) . ?
C6 C7 1.463(6) . ?
C7 C8 1.389(7) . ?
C7 C9 1.403(7) . ?
C8 C10 1.390(6) . ?
C9 C11 1.381(7) . ?
C10 C12 1.395(7) . ?
C11 C12 1.388(7) . ?
C13 C14 1.384(7) . ?
C13 C15 1.383(7) . ?
C14 C16 1.393(7) . ?
C15 C17 1.387(7) . ?
C16 C18 1.398(7) . ?
C17 C18 1.395(7) . ?
C18 C19 1.488(6) . ?
C19 C20 1.385(7) . ?
C19 C21 1.389(7) . ?
C20 C22 1.381(7) . ?
C21 C23 1.394(6) . ?
C22 C24 1.396(7) . ?
C23 C24 1.375(7) . ?
C25 C26 1.366(7) . ?
C25 C27 1.372(7) . ?
C26 C28 1.391(7) . ?
C27 C29 1.378(7) . ?
C28 C30 1.391(7) . ?
C29 C30 1.404(7) . ?
C30 C31 1.477(6) . ?
C31 C33 1.378(7) . ?
C31 C32 1.399(7) . ?
C32 C34 1.395(6) . ?
C33 C35 1.385(6) . ?
C34 C36 1.376(7) . ?
C35 C36 1.389(6) . ?
